data_7012649
loop_
_publ_author_name
'Vreshch, Volodimir D.'
'Chernega, Alexander N.'
'Howard, Judith A. K.'
'Sieler, Joachim'
'Domasevitch, Konstantin V.'

_publ_section_title
;
 Two-step construction of molecular and polymeric mixed-metal Cu(Co)/Be
 complexes employing functionality of a pyridyl substituted
 acetylacetonateElectronic supplementary information (ESI) available:
 synthesis and crystallography. See
 http://www.rsc.org/suppdata/dt/b2/b212733d/
;
_journal_issue 9
_journal_name_full 'Dalton Transactions'
_journal_page_first 1707
_journal_paper_doi 10.1039/b212733d
_journal_year 2003
_chemical_formula_sum 'C21 H24 Be N2 O5'
_chemical_formula_weight 393.43
_chemical_name_systematic
;
Beryllium 3-(4-Pyridyl)-2,4-pentanedionate, Methanol Solvate
;
_space_group_IT_number 2
_symmetry_cell_setting triclinic
_symmetry_space_group_name_Hall '-P 1'
_symmetry_space_group_name_H-M 'P -1'
_atom_sites_solution_hydrogens geom
_atom_sites_solution_primary direct
_atom_sites_solution_secondary difmap
_audit_creation_method SHELXL
_cell_angle_alpha 94.020(2)
_cell_angle_beta 114.8270(10)
_cell_angle_gamma 102.1680(10)
_cell_formula_units_Z 2
_cell_length_a 9.6272(3)
_cell_length_b 10.6028(3)
_cell_length_c 11.3100(5)
_cell_measurement_temperature 153(2)
_cell_volume 1007.73(6)
_computing_structure_refinement 'SHELXL-93 (Sheldrick, 1993)'
_computing_structure_solution 'SHELXS-86 (Sheldrick, 1990)'
_diffrn_ambient_temperature 153(2)
_diffrn_radiation_monochromator graphite
_diffrn_radiation_source 'fine-focus sealed tube'
_diffrn_radiation_type MoK\a
_diffrn_radiation_wavelength 0.71073
_diffrn_reflns_av_R_equivalents 0.0177
_diffrn_reflns_av_sigmaI/netI 0.0244
_diffrn_reflns_limit_h_max 13
_diffrn_reflns_limit_h_min -13
_diffrn_reflns_limit_k_max 15
_diffrn_reflns_limit_k_min -15
_diffrn_reflns_limit_l_max 16
_diffrn_reflns_limit_l_min -16
_diffrn_reflns_number 12286
_diffrn_reflns_theta_max 30.50
_diffrn_reflns_theta_min 2.00
_exptl_absorpt_coefficient_mu 0.092
_exptl_crystal_colour colorless
_exptl_crystal_density_diffrn 1.297
_exptl_crystal_description prism
_exptl_crystal_F_000 416
_exptl_crystal_size_max 0.40
_exptl_crystal_size_mid 0.22
_exptl_crystal_size_min 0.15
_refine_diff_density_max 0.378
_refine_diff_density_min -0.389
_refine_diff_density_rms 0.054
_refine_ls_extinction_method none
_refine_ls_goodness_of_fit_all 1.091
_refine_ls_goodness_of_fit_obs 1.140
_refine_ls_matrix_type full
_refine_ls_number_parameters 272
_refine_ls_number_reflns 5135
_refine_ls_number_restraints 0
_refine_ls_restrained_S_all 1.080
_refine_ls_restrained_S_obs 1.140
_refine_ls_R_factor_all 0.0632
_refine_ls_R_factor_obs 0.0519
_refine_ls_shift/esd_max -0.001
_refine_ls_shift/esd_mean 0.000
_refine_ls_structure_factor_coef Fsqd
_refine_ls_weighting_details 'w=1/[\s^2^(Fo^2^)+(0.0969P)^2^+0.1799P] where P=(Fo^2^+2Fc^2^)/3'
_refine_ls_weighting_scheme calc
_refine_ls_wR_factor_all 0.1647
_refine_ls_wR_factor_obs 0.1530
_reflns_number_observed 4365
_reflns_number_total 6048
_reflns_observed_criterion >2sigma(I)
_cod_data_source_file b212733d.txt
_cod_data_source_block d23
_cod_depositor_comments
;
The following automatic conversions were performed:
'_symmetry_cell_setting' value 'Triclinic' changed to 'triclinic'
according to '/home/saulius/struct/CIF-dictionaries/cif_core.dic'
dictionary named 'cif_core.dic' version 2.4.1 from 2010-06-29.

Automatic conversion script
Id: cif_fix_enum 1527 2010-12-29 10:47:43Z saulius 

The following automatic conversions were performed:

'_refine_ls_weighting_scheme' value 'calc
w=1/[\s^2^(Fo^2^)+(0.0969P)^2^+0.1799P] where P=(Fo^2^+2Fc^2^)/3' was
changed to 'calc'. New tag '_refine_ls_weighting_details' was
created. The value of the new tag was set to
'w=1/[\s^2^(Fo^2^)+(0.0969P)^2^+0.1799P] where P=(Fo^2^+2Fc^2^)/3'.

Automatic conversion script
Id: cif_fix_values 3143 2015-03-26 13:38:13Z robertas 
;
_cod_original_sg_symbol_H-M P-1
_cod_database_code 7012649

loop_
_symmetry_equiv_pos_as_xyz
'x, y, z'
'-x, -y, -z'

loop_
_atom_site_aniso_label
_atom_site_aniso_U_11
_atom_site_aniso_U_22
_atom_site_aniso_U_33
_atom_site_aniso_U_23
_atom_site_aniso_U_13
_atom_site_aniso_U_12
Be1 0.0264(8) 0.0257(8) 0.0148(7) -0.0019(6) 0.0063(6) 0.0048(6)
O1 0.0264(5) 0.0297(5) 0.0166(4) -0.0014(4) 0.0094(4) 0.0028(4)
O2 0.0225(4) 0.0254(5) 0.0162(4) -0.0016(3) 0.0053(3) 0.0016(4)
O3 0.0274(5) 0.0236(5) 0.0170(4) -0.0013(3) 0.0063(4) 0.0064(4)
O4 0.0279(5) 0.0273(5) 0.0150(4) 0.0006(3) 0.0050(4) 0.0086(4)
N1 0.0293(6) 0.0277(6) 0.0185(5) -0.0019(4) 0.0069(4) 0.0034(5)
N2 0.0252(6) 0.0280(6) 0.0214(5) -0.0036(4) 0.0057(4) 0.0055(5)
C1 0.0219(6) 0.0214(6) 0.0188(5) -0.0002(4) 0.0073(5) 0.0062(5)
C2 0.0202(6) 0.0217(6) 0.0142(5) -0.0004(4) 0.0049(4) 0.0058(5)
C3 0.0200(6) 0.0234(6) 0.0158(5) 0.0019(4) 0.0058(4) 0.0071(5)
C4 0.0284(6) 0.0279(7) 0.0198(6) 0.0043(5) 0.0113(5) 0.0056(5)
C5 0.0242(6) 0.0266(7) 0.0264(6) -0.0013(5) 0.0122(5) 0.0018(5)
C6 0.0288(7) 0.0288(7) 0.0221(6) -0.0020(5) 0.0113(5) 0.0071(5)
C7 0.0212(6) 0.0293(7) 0.0193(6) 0.0003(5) 0.0067(5) 0.0073(5)
C8 0.0212(6) 0.0218(6) 0.0150(5) 0.0002(4) 0.0060(4) 0.0033(5)
C9 0.0288(7) 0.0319(7) 0.0204(6) -0.0021(5) 0.0035(5) 0.0137(6)
C10 0.0288(7) 0.0341(8) 0.0193(6) -0.0018(5) 0.0007(5) 0.0098(6)
C11 0.0215(6) 0.0202(6) 0.0163(5) 0.0020(4) 0.0077(4) 0.0020(5)
C12 0.0217(6) 0.0194(6) 0.0146(5) 0.0002(4) 0.0068(4) 0.0014(4)
C13 0.0243(6) 0.0216(6) 0.0169(5) 0.0020(4) 0.0099(5) 0.0036(5)
C14 0.0351(7) 0.0254(7) 0.0237(6) 0.0024(5) 0.0122(5) 0.0111(6)
C15 0.0265(6) 0.0274(7) 0.0207(6) 0.0038(5) 0.0073(5) 0.0087(5)
C16 0.0323(7) 0.0282(7) 0.0175(6) 0.0006(5) 0.0083(5) 0.0035(5)
C17 0.0277(7) 0.0246(6) 0.0188(6) 0.0002(5) 0.0083(5) -0.0009(5)
C18 0.0220(6) 0.0207(6) 0.0164(5) 0.0001(4) 0.0067(4) 0.0043(5)
C19 0.0328(7) 0.0263(7) 0.0228(6) -0.0020(5) 0.0143(6) -0.0019(5)
C20 0.0266(7) 0.0277(7) 0.0268(7) -0.0072(5) 0.0104(5) -0.0048(5)
O5 0.068(2) 0.0447(11) 0.0233(8) 0.0032(6) 0.0182(9) 0.0124(10)
O5A 0.068(8) 0.111(9) 0.028(3) -0.011(4) 0.026(4) -0.049(7)
C21 0.0529(11) 0.0478(10) 0.0303(8) -0.0027(7) 0.0189(8) -0.0012(8)

loop_
_atom_site_label
_atom_site_type_symbol
_atom_site_fract_x
_atom_site_fract_y
_atom_site_fract_z
_atom_site_U_iso_or_equiv
_atom_site_thermal_displace_type
_atom_site_occupancy
_atom_site_calc_flag
_atom_site_refinement_flags
_atom_site_disorder_group
Be1 Be 0.1054(2) 0.3955(2) 0.2881(2) 0.0240(3) Uani 1 d . .
O1 O -0.05255(12) 0.27616(10) 0.22934(9) 0.0254(2) Uani 1 d . .
O2 O 0.14709(11) 0.42033(9) 0.16590(9) 0.0237(2) Uani 1 d . .
O3 O 0.24827(11) 0.36053(9) 0.40759(9) 0.0243(2) Uani 1 d . .
O4 O 0.07771(12) 0.52518(10) 0.34641(9) 0.0250(2) Uani 1 d . .
N1 N -0.30004(15) 0.00030(12) -0.37142(11) 0.0276(3) Uani 1 d . .
N2 N 0.57513(14) 0.76108(12) 0.95621(11) 0.0272(3) Uani 1 d . .
C1 C -0.1213(2) 0.21429(13) 0.10990(12) 0.0214(3) Uani 1 d . .
C2 C -0.06519(15) 0.24400(12) 0.01605(12) 0.0198(2) Uani 1 d . .
C3 C 0.06843(15) 0.35067(13) 0.05013(12) 0.0204(2) Uani 1 d . .
C4 C 0.1225(2) 0.39113(14) -0.05100(13) 0.0255(3) Uani 1 d . .
H4C H 0.2143(2) 0.46491(14) -0.01049(13) 0.031 Uiso 1 d R .
H4B H 0.1489(2) 0.31947(14) -0.08594(13) 0.031 Uiso 1 d R .
H4A H 0.0389(2) 0.41492(14) -0.12150(13) 0.031 Uiso 1 d R .
C5 C -0.2667(2) 0.10503(14) 0.07674(14) 0.0266(3) Uani 1 d . .
H5C H -0.2857(2) 0.10040(14) 0.15334(14) 0.032 Uiso 1 d R .
H5B H -0.3564(2) 0.12170(14) 0.00596(14) 0.032 Uiso 1 d R .
H5A H -0.2511(2) 0.02336(14) 0.04982(14) 0.032 Uiso 1 d R .
C6 C -0.1600(2) -0.00733(14) -0.28011(13) 0.0270(3) Uani 1 d . .
H6A H -0.1117(2) -0.06979(14) -0.30230(13) 0.032 Uiso 1 d R .
C7 C -0.0797(2) 0.07089(14) -0.15514(13) 0.0242(3) Uani 1 d . .
H7A H 0.0209(2) 0.06124(14) -0.09305(13) 0.029 Uiso 1 d R .
C8 C -0.14564(15) 0.16251(12) -0.11933(12) 0.0207(2) Uani 1 d . .
C9 C -0.2911(2) 0.17172(15) -0.21503(13) 0.0291(3) Uani 1 d . .
H9A H -0.3419(2) 0.23385(15) -0.19627(13) 0.035 Uiso 1 d R .
C10 C -0.3626(2) 0.0896(2) -0.33762(14) 0.0311(3) Uani 1 d . .
H10A H -0.4627(2) 0.0977(2) -0.40220(14) 0.037 Uiso 1 d R .
C11 C 0.32374(15) 0.43119(12) 0.52347(12) 0.0203(2) Uani 1 d . .
C12 C 0.28698(15) 0.54538(12) 0.55878(12) 0.0199(2) Uani 1 d . .
C13 C 0.1631(2) 0.58794(13) 0.46531(12) 0.0212(3) Uani 1 d . .
C14 C 0.1225(2) 0.71015(14) 0.49884(14) 0.0280(3) Uani 1 d . .
H14C H 0.0353(2) 0.72288(14) 0.42270(14) 0.034 Uiso 1 d R .
H14B H 0.0933(2) 0.70177(14) 0.56989(14) 0.034 Uiso 1 d R .
H14A H 0.2130(2) 0.78405(14) 0.52576(14) 0.034 Uiso 1 d R .
C15 C 0.4571(2) 0.38633(14) 0.62154(13) 0.0258(3) Uani 1 d . .
H15C H 0.4652(2) 0.30745(14) 0.58075(13) 0.031 Uiso 1 d R .
H15B H 0.5547(2) 0.45336(14) 0.65091(13) 0.031 Uiso 1 d R .
H15A H 0.4370(2) 0.36956(14) 0.69601(13) 0.031 Uiso 1 d R .
C16 C 0.4588(2) 0.65327(14) 0.92904(13) 0.0280(3) Uani 1 d . .
H16A H 0.4409(2) 0.62370(14) 1.00104(13) 0.034 Uiso 1 d R .
C17 C 0.3609(2) 0.58134(14) 0.80232(13) 0.0260(3) Uani 1 d . .
H17A H 0.2794(2) 0.50394(14) 0.78845(13) 0.031 Uiso 1 d R .
C18 C 0.38365(15) 0.62198(12) 0.69615(12) 0.0208(2) Uani 1 d . .
C19 C 0.5041(2) 0.73440(14) 0.72371(14) 0.0286(3) Uani 1 d . .
H19A H 0.5252(2) 0.76591(14) 0.65380(14) 0.034 Uiso 1 d R .
C20 C 0.5955(2) 0.80010(15) 0.85347(14) 0.0302(3) Uani 1 d . .
H20A H 0.6774(2) 0.87822(15) 0.87012(14) 0.036 Uiso 1 d R .
O5 O 0.2523(5) 0.2085(2) 0.7582(2) 0.0467(9) Uani 0.762(10) d P .
O5A O 0.3488(16) 0.1724(14) 0.7776(7) 0.081(6) Uani 0.238(10) d P .
C21 C 0.2208(2) 0.0973(2) 0.6671(2) 0.0465(4) Uani 1 d . .
H1O H 0.3092(2) 0.1990(2) 0.8404(2) 0.056 Uiso 1 d R .
H21A H 0.1994(2) 0.1172(2) 0.5802(2) 0.056 Uiso 1 d R .
H21B H 0.1340(2) 0.0173(2) 0.6630(2) 0.056 Uiso 1 d R .
H21C H 0.3189(2) 0.0574(2) 0.6963(2) 0.056 Uiso 1 d R .

loop_
_atom_type_symbol
_atom_type_description
_atom_type_scat_dispersion_real
_atom_type_scat_dispersion_imag
_atom_type_scat_source
C C 0.0033 0.0016 'International Tables Vol C Tables 4.2.6.8 and 6.1.1.4'
H H 0.0000 0.0000 'International Tables Vol C Tables 4.2.6.8 and 6.1.1.4'
Be Be 0.0005 0.0002 'International Tables Vol C Tables 4.2.6.8 and 6.1.1.4'
N N 0.0061 0.0033 'International Tables Vol C Tables 4.2.6.8 and 6.1.1.4'
O O 0.0106 0.0060 'International Tables Vol C Tables 4.2.6.8 and 6.1.1.4'

loop_
_geom_angle_atom_site_label_1
_geom_angle_atom_site_label_2
_geom_angle_atom_site_label_3
_geom_angle
_geom_angle_site_symmetry_1
_geom_angle_site_symmetry_3
_geom_angle_publ_flag
O4 Be1 O1 111.24(12) . . ?
O4 Be1 O3 106.85(10) . . ?
O1 Be1 O3 110.95(12) . . ?
O4 Be1 O2 110.41(11) . . ?
O1 Be1 O2 105.99(10) . . ?
O3 Be1 O2 111.46(12) . . ?
C1 O1 Be1 124.06(10) . . ?
C3 O2 Be1 123.87(11) . . ?
C11 O3 Be1 123.21(10) . . ?
C13 O4 Be1 123.84(10) . . ?
C6 N1 C10 116.47(11) . . ?
C16 N2 C20 116.55(12) . . ?
O1 C1 C2 123.06(12) . . ?
O1 C1 C5 115.05(11) . . ?
C2 C1 C5 121.88(11) . . ?
C1 C2 C3 119.94(11) . . ?
C1 C2 C8 120.24(11) . . ?
C3 C2 C8 119.82(11) . . ?
O2 C3 C2 122.95(11) . . ?
O2 C3 C4 116.06(11) . . ?
C2 C3 C4 120.96(11) . . ?
N1 C6 C7 123.57(12) . . ?
C6 C7 C8 120.00(12) . . ?
C7 C8 C9 116.56(11) . . ?
C7 C8 C2 121.14(11) . . ?
C9 C8 C2 122.28(11) . . ?
C10 C9 C8 119.44(13) . . ?
N1 C10 C9 123.95(13) . . ?
O3 C11 C12 123.09(11) . . ?
O3 C11 C15 116.02(11) . . ?
C12 C11 C15 120.89(11) . . ?
C13 C12 C11 120.47(11) . . ?
C13 C12 C18 120.57(11) . . ?
C11 C12 C18 118.95(11) . . ?
O4 C13 C12 122.47(11) . . ?
O4 C13 C14 115.64(11) . . ?
C12 C13 C14 121.89(11) . . ?
N2 C16 C17 123.88(12) . . ?
C18 C17 C16 119.23(12) . . ?
C19 C18 C17 117.17(11) . . ?
C19 C18 C12 121.21(11) . . ?
C17 C18 C12 121.58(11) . . ?
C18 C19 C20 119.54(12) . . ?
N2 C20 C19 123.64(13) . . ?
O5A O5 C21 66.6(4) . . ?
O5 O5A C21 70.0(7) . . ?
O5A C21 O5 43.4(7) . . ?

loop_
_geom_bond_atom_site_label_1
_geom_bond_atom_site_label_2
_geom_bond_distance
_geom_bond_site_symmetry_2
_geom_bond_publ_flag
Be1 O4 1.604(2) . ?
Be1 O1 1.606(2) . ?
Be1 O3 1.606(2) . ?
Be1 O2 1.616(2) . ?
O1 C1 1.2787(15) . ?
O2 C3 1.2764(15) . ?
O3 C11 1.2807(15) . ?
O4 C13 1.2816(15) . ?
N1 C6 1.334(2) . ?
N1 C10 1.337(2) . ?
N2 C16 1.333(2) . ?
N2 C20 1.336(2) . ?
C1 C2 1.405(2) . ?
C1 C5 1.502(2) . ?
C2 C3 1.411(2) . ?
C2 C8 1.492(2) . ?
C3 C4 1.496(2) . ?
C6 C7 1.390(2) . ?
C7 C8 1.390(2) . ?
C8 C9 1.394(2) . ?
C9 C10 1.390(2) . ?
C11 C12 1.408(2) . ?
C11 C15 1.497(2) . ?
C12 C13 1.406(2) . ?
C12 C18 1.493(2) . ?
C13 C14 1.498(2) . ?
C16 C17 1.390(2) . ?
C17 C18 1.389(2) . ?
C18 C19 1.387(2) . ?
C19 C20 1.388(2) . ?
O5 O5A 1.02(2) . ?
O5 C21 1.400(3) . ?
O5A C21 1.367(7) . ?
